data_4068895
loop_
_publ_author_name
'Doherty, Simon'
'Smyth, Catherine H.'
'Harriman, Anthony'
'Harrington, Ross W.'
'Clegg, William'

_publ_section_title
;
 Can a Butadiene-Based Architecture Compete with its Biaryl Counterpart in
 Asymmetric Catalysis? Enantiopure Me-CATPHOS, a Remarkably Efficient
 Ligand for Asymmetric Hydrogenation
;
_journal_issue 3
_journal_name_full Organometallics
_journal_page_first 888
_journal_paper_doi 10.1021/om801145v
_journal_volume 28
_journal_year 2009
_chemical_formula_moiety 'C66 H56 P2 Rh +, B F4 -, 2 C H Cl3'
_chemical_formula_sum 'C68 H58 B Cl6 F4 P2 Rh'
_chemical_formula_weight 1339.50
_chemical_name_systematic
;
 ?
;
_space_group_IT_number 4
_symmetry_cell_setting monoclinic
_symmetry_space_group_name_Hall 'P 2yb'
_symmetry_space_group_name_H-M 'P 1 21 1'
_atom_sites_solution_hydrogens geom
_atom_sites_solution_primary direct
_atom_sites_solution_secondary difmap
_audit_creation_method SHELXL-97
_cell_angle_alpha 90.00
_cell_angle_beta 104.729(2)
_cell_angle_gamma 90.00
_cell_formula_units_Z 2
_cell_length_a 11.6252(3)
_cell_length_b 22.6983(4)
_cell_length_c 11.7098(3)
_cell_measurement_reflns_used 22649
_cell_measurement_temperature 150(2)
_cell_measurement_theta_max 29.62
_cell_measurement_theta_min 2.99
_cell_volume 2988.36(12)
_computing_cell_refinement CrysAlisPro
_computing_data_collection CrysAlisPro
_computing_data_reduction CrysAlisPro
_computing_molecular_graphics 'Bruker SHELXTL'
_computing_publication_material 'Bruker SHELXTL and local programs'
_computing_structure_refinement 'Bruker SHELXTL'
_computing_structure_solution 'Bruker SHELXTL'
_diffrn_ambient_temperature 150(2)
_diffrn_detector_area_resol_mean 10.3968
_diffrn_measured_fraction_theta_full 0.998
_diffrn_measured_fraction_theta_max 0.870
_diffrn_measurement_device_type 'Oxford Diffraction Gemini A Ultra diffractometer'
_diffrn_measurement_method 'thin-slice \w scans'
_diffrn_radiation_monochromator none
_diffrn_radiation_source 'sealed tube with Enhance optics'
_diffrn_radiation_type MoK\a
_diffrn_radiation_wavelength 0.71073
_diffrn_reflns_av_R_equivalents 0.0282
_diffrn_reflns_av_sigmaI/netI 0.0534
_diffrn_reflns_limit_h_max 15
_diffrn_reflns_limit_h_min -12
_diffrn_reflns_limit_k_max 28
_diffrn_reflns_limit_k_min -30
_diffrn_reflns_limit_l_max 16
_diffrn_reflns_limit_l_min -15
_diffrn_reflns_number 30809
_diffrn_reflns_theta_full 26.00
_diffrn_reflns_theta_max 29.64
_diffrn_reflns_theta_min 3.00
_exptl_absorpt_coefficient_mu 0.663
_exptl_absorpt_correction_T_max 0.937
_exptl_absorpt_correction_T_min 0.733
_exptl_absorpt_correction_type multi-scan
_exptl_absorpt_process_details 'Scalepack and CrysAlisPro'
_exptl_crystal_colour red
_exptl_crystal_density_diffrn 1.489
_exptl_crystal_density_method 'not measured'
_exptl_crystal_description slab
_exptl_crystal_F_000 1368
_exptl_crystal_size_max 0.50
_exptl_crystal_size_mid 0.35
_exptl_crystal_size_min 0.10
_refine_diff_density_max 1.033
_refine_diff_density_min -1.027
_refine_diff_density_rms 0.078
_refine_ls_abs_structure_details 'Flack H D (1983), Acta Cryst. A39, 876-881'
_refine_ls_abs_structure_Flack -0.014(17)
_refine_ls_extinction_method none
_refine_ls_goodness_of_fit_ref 1.031
_refine_ls_hydrogen_treatment constr
_refine_ls_matrix_type full
_refine_ls_number_parameters 777
_refine_ls_number_reflns 13733
_refine_ls_number_restraints 19
_refine_ls_restrained_S_all 1.032
_refine_ls_R_factor_all 0.0507
_refine_ls_R_factor_gt 0.0387
_refine_ls_shift/su_max 0.001
_refine_ls_shift/su_mean 0.000
_refine_ls_structure_factor_coef Fsqd
_refine_ls_weighting_details 'calc w=1/[\s^2^(Fo^2^)+(0.0561P)^2^+0.0000P] where P=(Fo^2^+2Fc^2^)/3'
_refine_ls_weighting_scheme calc
_refine_ls_wR_factor_gt 0.0904
_refine_ls_wR_factor_ref 0.0936
_reflns_number_gt 11559
_reflns_number_total 13733
_reflns_threshold_expression I>2\s(I)
_cod_data_source_file om801145v_si_002.cif
_cod_data_source_block sd260_compound_3
_cod_original_cell_volume 2988.35(12)
_cod_original_sg_symbol_H-M 'P 21'
_cod_database_code 4068895

loop_
_symmetry_equiv_pos_as_xyz
'x, y, z'
'-x, y+1/2, -z'

loop_
_atom_site_label
_atom_site_type_symbol
_atom_site_fract_x
_atom_site_fract_y
_atom_site_fract_z
_atom_site_U_iso_or_equiv
_atom_site_adp_type
_atom_site_occupancy
_atom_site_symmetry_multiplicity
_atom_site_calc_flag
_atom_site_refinement_flags
_atom_site_disorder_assembly
_atom_site_disorder_group
Rh Rh 0.92207(2) 0.572330(9) 0.402058(18) 0.01315(6) Uani 1 1 d . . .
P1 P 0.84249(6) 0.56986(5) 0.56464(6) 0.01243(14) Uani 1 1 d . . .
P2 P 0.84179(7) 0.48076(3) 0.33309(7) 0.01223(16) Uani 1 1 d . . .
B1 B 0.5400(4) 0.7781(2) 1.2059(4) 0.0317(10) Uani 1 1 d . . .
F4 F 0.5477(3) 0.80615(14) 1.1051(3) 0.0741(11) Uani 1 1 d . . .
F3 F 0.6192(2) 0.73191(10) 1.2260(2) 0.0427(6) Uani 1 1 d . . .
F2 F 0.5654(2) 0.81776(10) 1.2977(3) 0.0472(7) Uani 1 1 d . . .
F1 F 0.4276(2) 0.75439(14) 1.1974(3) 0.0643(9) Uani 1 1 d . . .
C1 C 0.6928(3) 0.53792(13) 0.5344(3) 0.0136(6) Uani 1 1 d . . .
C2 C 0.6700(3) 0.48064(13) 0.5115(3) 0.0121(6) Uani 1 1 d . . .
C3 C 0.7601(3) 0.43384(14) 0.5217(3) 0.0105(6) Uani 1 1 d . . .
C4 C 0.8287(3) 0.42701(13) 0.4450(3) 0.0121(6) Uani 1 1 d . . .
C5 C 0.7082(3) 0.39432(15) 0.7119(3) 0.0163(7) Uani 1 1 d . . .
H5A H 0.7245 0.3619 0.7690 0.025 Uiso 1 1 calc R . .
H5B H 0.6229 0.3955 0.6732 0.025 Uiso 1 1 calc R . .
H5C H 0.7324 0.4317 0.7530 0.025 Uiso 1 1 calc R . .
C6 C 0.7777(3) 0.38484(14) 0.6195(3) 0.0140(7) Uani 1 1 d . . .
C7 C 0.7486(3) 0.32701(13) 0.5497(3) 0.0153(6) Uani 1 1 d . . .
C8 C 0.6688(3) 0.28429(14) 0.5636(3) 0.0202(7) Uani 1 1 d . . .
H8A H 0.6262 0.2883 0.6224 0.024 Uiso 1 1 calc R . .
C9 C 0.6518(3) 0.23493(15) 0.4892(3) 0.0252(8) Uani 1 1 d . . .
H9A H 0.5964 0.2054 0.4973 0.030 Uiso 1 1 calc R . .
C10 C 0.7143(3) 0.22872(15) 0.4047(3) 0.0252(8) Uani 1 1 d . . .
H10A H 0.7007 0.1953 0.3542 0.030 Uiso 1 1 calc R . .
C11 C 0.7982(3) 0.27126(14) 0.3921(3) 0.0203(7) Uani 1 1 d . . .
H11A H 0.8433 0.2664 0.3355 0.024 Uiso 1 1 calc R . .
C12 C 0.8131(3) 0.32021(13) 0.4643(3) 0.0144(6) Uani 1 1 d . . .
C13 C 0.9016(3) 0.36942(12) 0.4654(3) 0.0122(6) Uani 1 1 d . . .
H13A H 0.9489 0.3634 0.4059 0.015 Uiso 1 1 calc R . .
C14 C 0.9782(3) 0.37200(12) 0.5901(3) 0.0138(6) Uani 1 1 d . . .
C15 C 1.1005(3) 0.36343(14) 0.6260(3) 0.0185(7) Uani 1 1 d . . .
H15A H 1.1448 0.3589 0.5687 0.022 Uiso 1 1 calc R . .
C16 C 1.1579(3) 0.36155(15) 0.7447(3) 0.0235(8) Uani 1 1 d . . .
H16A H 1.2411 0.3546 0.7697 0.028 Uiso 1 1 calc R . .
C17 C 1.0918(3) 0.37007(16) 0.8272(3) 0.0234(8) Uani 1 1 d . . .
H17A H 1.1309 0.3694 0.9089 0.028 Uiso 1 1 calc R . .
C18 C 0.9698(3) 0.37955(15) 0.7925(3) 0.0196(7) Uani 1 1 d . . .
H18A H 0.9262 0.3854 0.8500 0.024 Uiso 1 1 calc R . .
C19 C 0.9120(3) 0.38045(13) 0.6730(3) 0.0141(6) Uani 1 1 d . . .
C20 C 0.5068(3) 0.40177(13) 0.4313(3) 0.0166(7) Uani 1 1 d . . .
H20A H 0.4205 0.3964 0.4033 0.025 Uiso 1 1 calc R . .
H20B H 0.5376 0.3768 0.5007 0.025 Uiso 1 1 calc R . .
H20C H 0.5446 0.3907 0.3686 0.025 Uiso 1 1 calc R . .
C21 C 0.5341(3) 0.46622(13) 0.4646(3) 0.0131(6) Uani 1 1 d . . .
C22 C 0.4898(3) 0.50891(15) 0.3596(3) 0.0184(7) Uani 1 1 d . . .
C23 C 0.4286(3) 0.49314(17) 0.2453(3) 0.0237(8) Uani 1 1 d . . .
H23A H 0.4130 0.4529 0.2246 0.028 Uiso 1 1 calc R . .
C24 C 0.3908(4) 0.5373(2) 0.1622(4) 0.0319(10) Uani 1 1 d . . .
H24A H 0.3470 0.5270 0.0847 0.038 Uiso 1 1 calc R . .
C25 C 0.4157(4) 0.5957(2) 0.1900(4) 0.0321(10) Uani 1 1 d . . .
H25A H 0.3904 0.6252 0.1314 0.039 Uiso 1 1 calc R . .
C26 C 0.4787(3) 0.61184(17) 0.3050(3) 0.0257(8) Uani 1 1 d . . .
H26A H 0.4965 0.6520 0.3251 0.031 Uiso 1 1 calc R . .
C27 C 0.5139(2) 0.56772(17) 0.3880(3) 0.0167(6) Uani 1 1 d . . .
C28 C 0.5808(2) 0.57566(18) 0.5167(2) 0.0157(6) Uani 1 1 d . . .
H28A H 0.5992 0.6179 0.5378 0.019 Uiso 1 1 calc R . .
C29 C 0.5026(3) 0.54799(14) 0.5875(3) 0.0165(7) Uani 1 1 d . . .
C30 C 0.4753(3) 0.48978(14) 0.5593(3) 0.0152(6) Uani 1 1 d . . .
C31 C 0.4004(3) 0.45902(15) 0.6131(3) 0.0195(7) Uani 1 1 d . . .
H31A H 0.3820 0.4188 0.5942 0.023 Uiso 1 1 calc R . .
C32 C 0.3522(3) 0.48804(15) 0.6955(3) 0.0217(7) Uani 1 1 d . . .
H32A H 0.2994 0.4676 0.7316 0.026 Uiso 1 1 calc R . .
C33 C 0.3801(3) 0.54562(16) 0.7248(3) 0.0263(8) Uani 1 1 d . . .
H33A H 0.3479 0.5645 0.7822 0.032 Uiso 1 1 calc R . .
C34 C 0.4557(3) 0.57695(19) 0.6709(3) 0.0210(7) Uani 1 1 d . . .
H34A H 0.4748 0.6170 0.6906 0.025 Uiso 1 1 calc R . .
C35 C 0.7136(3) 0.46586(14) 0.2086(3) 0.0163(7) Uani 1 1 d . . .
C36 C 0.6746(3) 0.50824(16) 0.1224(3) 0.0267(8) Uani 1 1 d . . .
H36A H 0.7031 0.5475 0.1348 0.032 Uiso 1 1 calc R . .
C37 C 0.5923(4) 0.4926(2) 0.0160(4) 0.0383(10) Uani 1 1 d . . .
H37A H 0.5668 0.5213 -0.0442 0.046 Uiso 1 1 calc R . .
C38 C 0.5492(4) 0.43681(19) -0.0009(3) 0.0334(9) Uani 1 1 d . . .
H38A H 0.4944 0.4266 -0.0733 0.040 Uiso 1 1 calc R . .
C39 C 0.5845(3) 0.39473(17) 0.0865(3) 0.0291(8) Uani 1 1 d . . .
H39A H 0.5524 0.3560 0.0748 0.035 Uiso 1 1 calc R . .
C40 C 0.6671(3) 0.40912(15) 0.1916(3) 0.0212(7) Uani 1 1 d . . .
H40A H 0.6916 0.3802 0.2516 0.025 Uiso 1 1 calc R . .
C41 C 0.9619(3) 0.44701(13) 0.2800(3) 0.0133(7) Uani 1 1 d . . .
C42 C 0.9467(3) 0.41763(14) 0.1732(3) 0.0203(7) Uani 1 1 d . . .
H42A H 0.8691 0.4134 0.1226 0.024 Uiso 1 1 calc R . .
C43 C 1.0430(4) 0.39445(16) 0.1394(3) 0.0273(8) Uani 1 1 d . . .
H43A H 1.0309 0.3732 0.0674 0.033 Uiso 1 1 calc R . .
C44 C 1.1565(3) 0.40215(15) 0.2101(3) 0.0256(8) Uani 1 1 d . . .
H44A H 1.2229 0.3878 0.1849 0.031 Uiso 1 1 calc R . .
C45 C 1.1740(3) 0.43081(15) 0.3180(3) 0.0237(8) Uani 1 1 d . . .
H45A H 1.2519 0.4351 0.3679 0.028 Uiso 1 1 calc R . .
C46 C 1.0768(3) 0.45310(15) 0.3523(3) 0.0201(7) Uani 1 1 d . . .
H46A H 1.0886 0.4728 0.4260 0.024 Uiso 1 1 calc R . .
C47 C 0.9167(3) 0.54155(13) 0.7101(3) 0.0161(7) Uani 1 1 d . . .
C48 C 1.0381(3) 0.52792(15) 0.7380(3) 0.0202(7) Uani 1 1 d . . .
H48A H 1.0794 0.5269 0.6776 0.024 Uiso 1 1 calc R . .
C49 C 1.0981(3) 0.51588(16) 0.8540(3) 0.0267(8) Uani 1 1 d . . .
H49A H 1.1810 0.5076 0.8732 0.032 Uiso 1 1 calc R . .
C50 C 1.0378(4) 0.51581(15) 0.9418(3) 0.0266(8) Uani 1 1 d . . .
H50A H 1.0796 0.5084 1.0213 0.032 Uiso 1 1 calc R . .
C51 C 0.9169(4) 0.52657(17) 0.9138(3) 0.0282(8) Uani 1 1 d . . .
H51A H 0.8750 0.5252 0.9737 0.034 Uiso 1 1 calc R . .
C52 C 0.8572(3) 0.53924(15) 0.7987(3) 0.0219(7) Uani 1 1 d . . .
H52A H 0.7740 0.5465 0.7798 0.026 Uiso 1 1 calc R . .
C53 C 0.8188(3) 0.64747(13) 0.5949(3) 0.0156(7) Uani 1 1 d . . .
C54 C 0.8740(3) 0.67422(15) 0.7016(3) 0.0237(8) Uani 1 1 d . . .
H54A H 0.9166 0.6511 0.7661 0.028 Uiso 1 1 calc R . .
C55 C 0.8664(4) 0.73489(16) 0.7134(4) 0.0369(10) Uani 1 1 d . . .
H55A H 0.9050 0.7534 0.7858 0.044 Uiso 1 1 calc R . .
C56 C 0.8032(5) 0.76827(18) 0.6204(4) 0.0409(13) Uani 1 1 d . . .
H56A H 0.7981 0.8097 0.6291 0.049 Uiso 1 1 calc R . .
C57 C 0.7468(4) 0.74197(16) 0.5143(4) 0.0301(9) Uani 1 1 d . . .
H57A H 0.7017 0.7650 0.4509 0.036 Uiso 1 1 calc R . .
C58 C 0.7569(3) 0.68193(15) 0.5015(3) 0.0204(7) Uani 1 1 d . . .
H58A H 0.7210 0.6639 0.4279 0.024 Uiso 1 1 calc R . .
C60 C 1.0263(3) 0.65813(15) 0.4684(3) 0.0215(7) Uani 1 1 d . . .
H60A H 1.0127 0.6741 0.5435 0.026 Uiso 1 1 calc R . .
C62 C 0.9948(4) 0.58423(14) 0.2390(3) 0.0286(10) Uani 1 1 d . . .
H62A H 0.9744 0.5511 0.1810 0.034 Uiso 1 1 calc R . .
C59 C 1.0121(4) 0.70271(14) 0.3706(3) 0.0247(8) Uani 1 1 d . . .
H59A H 1.0873 0.7053 0.3459 0.030 Uiso 1 1 calc R . .
H59B H 0.9964 0.7419 0.4007 0.030 Uiso 1 1 calc R . .
C61 C 1.1011(3) 0.60975(15) 0.4831(3) 0.0241(8) Uani 1 1 d . . .
H61A H 1.1337 0.5982 0.5675 0.029 Uiso 1 1 calc R . .
C64 C 1.1820(4) 0.59507(17) 0.4058(4) 0.0364(10) Uani 1 1 d . . .
H64B H 1.2124 0.5545 0.4245 0.044 Uiso 1 1 calc R . .
H64C H 1.2511 0.6221 0.4257 0.044 Uiso 1 1 calc R . .
C63 C 1.1264(4) 0.59895(18) 0.2750(4) 0.0408(12) Uani 1 1 d . . .
H63A H 1.1689 0.5717 0.2339 0.049 Uiso 1 1 calc R . .
H63B H 1.1375 0.6394 0.2482 0.049 Uiso 1 1 calc R . .
C65 C 0.9033(4) 0.62217(16) 0.2346(3) 0.0325(10) Uani 1 1 d . . .
H65A H 0.8298 0.6116 0.1726 0.039 Uiso 1 1 calc R . .
C66 C 0.9112(4) 0.68722(17) 0.2639(4) 0.0304(9) Uani 1 1 d . . .
H66A H 0.8351 0.7001 0.2789 0.037 Uiso 1 1 calc R . .
H66B H 0.9222 0.7093 0.1946 0.037 Uiso 1 1 calc R . .
C67 C 0.3743(6) 0.2164(3) 0.0587(5) 0.0638(16) Uani 1 1 d . . .
H67 H 0.4255 0.2226 0.0028 0.077 Uiso 0.448(4) 1 calc PR A 1
H67A H 0.3489 0.2439 -0.0098 0.077 Uiso 0.552(4) 1 calc PR A 2
C68 C 0.7947(4) 0.2249(2) 0.9900(4) 0.0442(11) Uani 1 1 d . . .
H68 H 0.7341 0.2276 0.9124 0.053 Uiso 0.327(5) 1 calc PR B 1
H68A H 0.7144 0.2206 0.9341 0.053 Uiso 0.673(5) 1 calc PR B 2
Cl1 Cl 0.3264(11) 0.1495(3) 0.0583(7) 0.166(5) Uani 0.448(4) 1 d PU A 1
Cl1A Cl 0.2813(4) 0.1572(2) 0.0600(4) 0.0743(16) Uani 0.552(4) 1 d PU A 2
Cl2 Cl 0.4307(2) 0.24896(10) 0.19404(19) 0.1166(8) Uani 1 1 d . A .
Cl3 Cl 0.2367(3) 0.26619(19) 0.0260(3) 0.0812(15) Uani 0.448(4) 1 d P A 1
Cl3A Cl 0.5229(3) 0.17471(17) 0.0699(3) 0.0966(14) Uani 0.552(4) 1 d P A 2
Cl4 Cl 0.7942(2) 0.28372(9) 1.07967(18) 0.1179(8) Uani 1 1 d . B .
Cl5 Cl 0.9152(7) 0.1836(5) 0.9855(6) 0.164(7) Uani 0.327(5) 1 d PU B 1
Cl5A Cl 0.8993(3) 0.25205(13) 0.9104(3) 0.0956(14) Uani 0.673(5) 1 d P B 2
Cl6 Cl 0.7421(11) 0.1781(3) 1.1089(5) 0.152(5) Uani 0.327(5) 1 d PU B 1
Cl6A Cl 0.8415(3) 0.15898(9) 1.0493(3) 0.0899(16) Uani 0.673(5) 1 d PU B 2

loop_
_atom_site_aniso_label
_atom_site_aniso_U_11
_atom_site_aniso_U_22
_atom_site_aniso_U_33
_atom_site_aniso_U_23
_atom_site_aniso_U_13
_atom_site_aniso_U_12
Rh 0.01362(11) 0.01228(10) 0.01347(10) -0.00061(12) 0.00333(7) -0.00237(12)
P1 0.0105(3) 0.0119(3) 0.0148(3) -0.0005(4) 0.0032(3) -0.0009(4)
P2 0.0114(4) 0.0122(4) 0.0128(4) 0.0012(3) 0.0026(3) 0.0000(3)
B1 0.026(2) 0.043(3) 0.028(2) 0.005(2) 0.0101(18) 0.008(2)
F4 0.113(3) 0.068(2) 0.0483(17) 0.0298(15) 0.0331(19) 0.0411(19)
F3 0.0459(17) 0.0337(13) 0.0477(15) 0.0054(11) 0.0105(13) 0.0165(12)
F2 0.0444(16) 0.0329(13) 0.0634(17) -0.0098(12) 0.0121(14) 0.0029(12)
F1 0.0310(16) 0.089(2) 0.072(2) -0.0398(17) 0.0106(14) -0.0111(15)
C1 0.0119(16) 0.0128(15) 0.0173(15) 0.0009(12) 0.0058(12) 0.0007(13)
C2 0.0088(15) 0.0130(14) 0.0142(14) -0.0004(12) 0.0025(11) 0.0004(12)
C3 0.0118(16) 0.0078(14) 0.0107(14) -0.0019(12) 0.0008(11) -0.0029(13)
C4 0.0112(16) 0.0077(14) 0.0169(15) -0.0004(11) 0.0029(12) 0.0017(12)
C5 0.0132(16) 0.0219(16) 0.0147(15) 0.0023(13) 0.0049(12) -0.0003(13)
C6 0.0131(17) 0.0118(16) 0.0178(17) 0.0002(13) 0.0053(13) 0.0015(13)
C7 0.0128(16) 0.0109(14) 0.0195(15) 0.0035(12) -0.0009(12) 0.0024(12)
C8 0.0131(17) 0.0185(17) 0.0293(18) 0.0068(14) 0.0061(14) 0.0026(13)
C9 0.0182(19) 0.0127(16) 0.041(2) 0.0024(15) 0.0013(16) -0.0026(14)
C10 0.025(2) 0.0126(16) 0.033(2) -0.0020(14) -0.0035(16) -0.0036(14)
C11 0.0220(19) 0.0157(16) 0.0199(16) 0.0039(13) -0.0007(14) 0.0039(14)
C12 0.0133(16) 0.0115(14) 0.0164(15) 0.0052(12) -0.0002(12) 0.0035(12)
C13 0.0124(16) 0.0084(14) 0.0173(15) 0.0021(12) 0.0061(12) 0.0053(12)
C14 0.0155(17) 0.0036(13) 0.0216(16) 0.0023(12) 0.0033(13) 0.0002(12)
C15 0.0133(18) 0.0134(15) 0.0296(18) 0.0019(13) 0.0069(14) 0.0031(12)
C16 0.0136(18) 0.0246(18) 0.0294(19) 0.0033(15) 0.0002(15) 0.0051(14)
C17 0.023(2) 0.0275(19) 0.0157(16) 0.0011(14) -0.0026(14) 0.0053(15)
C18 0.0183(18) 0.0258(17) 0.0162(16) 0.0007(14) 0.0070(13) 0.0038(14)
C19 0.0121(16) 0.0094(14) 0.0198(16) -0.0005(12) 0.0025(13) 0.0019(12)
C20 0.0095(16) 0.0146(15) 0.0251(17) -0.0001(13) 0.0035(13) 0.0006(13)
C21 0.0099(15) 0.0115(14) 0.0171(15) 0.0005(12) 0.0021(12) -0.0001(12)
C22 0.0092(16) 0.0261(18) 0.0204(17) 0.0044(14) 0.0044(13) 0.0030(14)
C23 0.0145(18) 0.032(2) 0.0234(18) -0.0019(15) 0.0018(14) -0.0022(15)
C24 0.021(2) 0.051(3) 0.0205(19) 0.0024(19) 0.0004(16) -0.0002(19)
C25 0.024(2) 0.039(2) 0.032(2) 0.0167(18) 0.0050(18) 0.0099(18)
C26 0.019(2) 0.0280(19) 0.031(2) 0.0106(16) 0.0084(16) 0.0057(16)
C27 0.0101(13) 0.0189(15) 0.0222(13) 0.0046(17) 0.0059(11) 0.0023(17)
C28 0.0128(14) 0.0134(14) 0.0218(13) 0.0029(17) 0.0060(11) 0.0023(17)
C29 0.0121(17) 0.0204(14) 0.0167(15) 0.0024(12) 0.0028(13) 0.0021(13)
C30 0.0098(16) 0.0178(15) 0.0167(15) 0.0026(13) 0.0010(12) 0.0037(13)
C31 0.0142(17) 0.0208(17) 0.0226(17) 0.0043(14) 0.0033(14) -0.0007(13)
C32 0.0186(18) 0.0264(18) 0.0224(17) 0.0086(15) 0.0096(14) 0.0006(15)
C33 0.027(2) 0.0317(18) 0.0220(18) 0.0006(15) 0.0089(15) 0.0065(16)
C34 0.0171(15) 0.0211(17) 0.0257(15) -0.0016(18) 0.0070(12) 0.0041(18)
C35 0.0108(16) 0.0221(16) 0.0158(15) -0.0001(13) 0.0030(12) 0.0022(13)
C36 0.0189(19) 0.0256(18) 0.030(2) 0.0075(15) -0.0032(15) -0.0032(15)
C37 0.035(2) 0.045(3) 0.029(2) 0.0150(19) -0.0022(18) -0.005(2)
C38 0.027(2) 0.047(2) 0.0203(18) -0.0040(17) -0.0050(16) -0.0065(19)
C39 0.024(2) 0.0264(19) 0.031(2) -0.0049(16) -0.0028(16) -0.0013(16)
C40 0.0194(19) 0.0193(17) 0.0232(17) -0.0027(14) 0.0021(14) 0.0004(14)
C41 0.0131(17) 0.0114(15) 0.0181(16) 0.0042(12) 0.0089(14) 0.0012(13)
C42 0.0197(19) 0.0186(17) 0.0236(17) 0.0001(14) 0.0075(14) -0.0010(14)
C43 0.033(2) 0.0277(19) 0.0253(19) -0.0010(15) 0.0147(17) 0.0065(17)
C44 0.023(2) 0.0245(18) 0.035(2) 0.0059(16) 0.0176(16) 0.0064(15)
C45 0.0136(18) 0.0206(17) 0.036(2) 0.0023(15) 0.0053(15) 0.0005(14)
C46 0.0172(18) 0.0235(18) 0.0206(17) -0.0005(14) 0.0068(14) -0.0007(14)
C47 0.0180(17) 0.0105(15) 0.0177(15) 0.0022(12) 0.0006(13) 0.0007(13)
C48 0.0161(18) 0.0198(16) 0.0257(18) 0.0032(14) 0.0072(14) -0.0016(14)
C49 0.020(2) 0.0276(19) 0.0292(19) 0.0040(15) 0.0004(15) 0.0000(15)
C50 0.033(2) 0.0233(18) 0.0180(17) 0.0044(14) -0.0028(15) 0.0011(16)
C51 0.032(2) 0.033(2) 0.0213(18) 0.0014(16) 0.0100(15) -0.0015(17)
C52 0.0211(19) 0.0230(18) 0.0218(17) -0.0020(14) 0.0055(14) -0.0008(15)
C53 0.0150(17) 0.0109(14) 0.0237(17) -0.0037(13) 0.0104(13) -0.0020(12)
C54 0.031(2) 0.0194(17) 0.0212(17) -0.0055(14) 0.0080(15) -0.0015(15)
C55 0.064(3) 0.0198(18) 0.029(2) -0.0102(16) 0.017(2) -0.0086(19)
C56 0.070(4) 0.015(2) 0.041(3) -0.0069(18) 0.020(3) -0.003(2)
C57 0.035(2) 0.0170(18) 0.040(2) 0.0078(16) 0.0111(18) 0.0029(17)
C58 0.023(2) 0.0147(16) 0.0273(19) 0.0002(14) 0.0128(15) 0.0014(15)
C60 0.0205(19) 0.0219(17) 0.0234(17) -0.0064(14) 0.0080(14) -0.0110(14)
C62 0.058(3) 0.021(2) 0.0119(14) -0.0035(13) 0.0183(15) -0.0155(18)
C59 0.022(2) 0.0121(16) 0.038(2) -0.0040(15) 0.0057(17) -0.0037(14)
C61 0.0192(19) 0.0228(18) 0.0275(18) 0.0066(15) 0.0009(15) -0.0098(15)
C64 0.018(2) 0.0179(16) 0.077(3) -0.0022(19) 0.018(2) -0.0063(15)
C63 0.059(3) 0.0226(19) 0.058(3) -0.0047(19) 0.047(3) -0.003(2)
C65 0.046(3) 0.0248(19) 0.0181(17) 0.0093(15) -0.0082(17) -0.0145(18)
C66 0.026(2) 0.0232(19) 0.038(2) 0.0126(17) 0.0009(18) -0.0020(17)
C67 0.084(4) 0.063(3) 0.041(3) 0.012(3) 0.010(3) -0.022(3)
C68 0.037(3) 0.042(3) 0.047(3) -0.013(2) -0.002(2) 0.005(2)
Cl1 0.321(13) 0.031(2) 0.087(5) 0.009(2) -0.058(6) -0.012(4)
Cl1A 0.092(3) 0.100(4) 0.0405(18) -0.0236(19) 0.0349(19) -0.067(3)
Cl2 0.149(2) 0.1169(16) 0.0906(14) -0.0420(12) 0.0423(14) -0.0684(15)
Cl3 0.074(3) 0.110(3) 0.054(2) 0.0043(18) 0.0055(17) 0.050(2)
Cl3A 0.101(3) 0.128(3) 0.075(2) 0.052(2) 0.0482(19) 0.033(2)
Cl4 0.170(2) 0.0904(13) 0.0792(12) -0.0431(10) 0.0053(13) 0.0320(14)
Cl5 0.101(6) 0.291(15) 0.079(4) -0.101(7) -0.015(4) 0.109(8)
Cl5A 0.109(3) 0.084(2) 0.126(3) -0.0272(17) 0.089(2) -0.0271(16)
Cl6 0.288(13) 0.118(6) 0.054(3) -0.016(3) 0.053(5) -0.121(7)
Cl6A 0.073(2) 0.0394(11) 0.117(3) 0.0295(13) -0.051(2) -0.0081(11)

loop_
_atom_type_symbol
_atom_type_description
_atom_type_scat_dispersion_real
_atom_type_scat_dispersion_imag
_atom_type_scat_source
C C 0.0033 0.0016 'International Tables Vol C Tables 4.2.6.8 and 6.1.1.4'
H H 0.0000 0.0000 'International Tables Vol C Tables 4.2.6.8 and 6.1.1.4'
B B 0.0013 0.0007 'International Tables Vol C Tables 4.2.6.8 and 6.1.1.4'
F F 0.0171 0.0103 'International Tables Vol C Tables 4.2.6.8 and 6.1.1.4'
P P 0.1023 0.0942 'International Tables Vol C Tables 4.2.6.8 and 6.1.1.4'
Rh Rh -1.1178 0.9187 'International Tables Vol C Tables 4.2.6.8 and 6.1.1.4'
Cl Cl 0.1484 0.1585 'International Tables Vol C Tables 4.2.6.8 and 6.1.1.4'

loop_
_geom_angle_atom_site_label_1
_geom_angle_atom_site_label_2
_geom_angle_atom_site_label_3
_geom_angle
P1 Rh P2 93.13(3)
P1 Rh C60 91.65(9)
P1 Rh C62 174.38(10)
P1 Rh C61 100.63(10)
P1 Rh C65 139.93(12)
P2 Rh C60 172.23(9)
P2 Rh C62 90.94(9)
P2 Rh C61 137.32(10)
P2 Rh C65 101.92(10)
C60 Rh C62 84.74(12)
C60 Rh C61 35.38(13)
C60 Rh C65 78.13(13)
C62 Rh C61 78.87(14)
C62 Rh C65 34.98(15)
C61 Rh C65 93.04(14)
Rh P1 C1 114.07(10)
Rh P1 C47 125.71(11)
Rh P1 C53 104.27(11)
C1 P1 C47 104.01(15)
C1 P1 C53 103.64(15)
C47 P1 C53 102.54(15)
Rh P2 C4 116.44(10)
Rh P2 C35 127.72(11)
Rh P2 C41 102.54(11)
C4 P2 C35 104.39(15)
C4 P2 C41 100.01(14)
C35 P2 C41 100.88(15)
F4 B1 F3 108.3(3)
F4 B1 F2 108.8(4)
F4 B1 F1 112.7(4)
F3 B1 F2 111.4(4)
F3 B1 F1 107.0(4)
F2 B1 F1 108.7(3)
P1 C1 C2 123.5(2)
P1 C1 C28 122.6(2)
C2 C1 C28 113.4(3)
C1 C2 C3 125.6(3)
C1 C2 C21 113.8(3)
C3 C2 C21 120.6(3)
C2 C3 C4 123.7(3)
C2 C3 C6 121.8(3)
C4 C3 C6 114.3(3)
P2 C4 C3 124.8(2)
P2 C4 C13 122.3(2)
C3 C4 C13 112.8(3)
H5A C5 H5B 109.5
H5A C5 H5C 109.5
H5A C5 C6 109.5
H5B C5 H5C 109.5
H5B C5 C6 109.5
H5C C5 C6 109.5
C3 C6 C5 115.1(3)
C3 C6 C7 104.3(3)
C3 C6 C19 106.0(3)
C5 C6 C7 114.4(3)
C5 C6 C19 112.9(3)
C7 C6 C19 103.0(3)
C6 C7 C8 126.9(3)
C6 C7 C12 112.8(3)
C8 C7 C12 120.2(3)
C7 C8 H8A 120.6
C7 C8 C9 118.8(3)
H8A C8 C9 120.6
C8 C9 H9A 119.6
C8 C9 C10 120.7(3)
H9A C9 C10 119.6
C9 C10 H10A 119.6
C9 C10 C11 120.8(3)
H10A C10 C11 119.6
C10 C11 H11A 121.0
C10 C11 C12 118.1(3)
H11A C11 C12 121.0
C7 C12 C11 121.3(3)
C7 C12 C13 113.4(3)
C11 C12 C13 125.2(3)
C4 C13 C12 106.1(2)
C4 C13 H13A 112.7
C4 C13 C14 106.4(2)
C12 C13 H13A 112.7
C12 C13 C14 105.6(2)
H13A C13 C14 112.7
C13 C14 C15 126.5(3)
C13 C14 C19 112.7(3)
C15 C14 C19 120.7(3)
C14 C15 H15A 119.9
C14 C15 C16 120.3(3)
H15A C15 C16 119.9
C15 C16 H16A 120.6
C15 C16 C17 118.9(3)
H16A C16 C17 120.6
C16 C17 H17A 119.3
C16 C17 C18 121.4(3)
H17A C17 C18 119.3
C17 C18 H18A 120.2
C17 C18 C19 119.5(3)
H18A C18 C19 120.2
C6 C19 C14 114.1(3)
C6 C19 C18 126.5(3)
C14 C19 C18 119.2(3)
H20A C20 H20B 109.5
H20A C20 H20C 109.5
H20A C20 C21 109.5
H20B C20 H20C 109.5
H20B C20 C21 109.5
H20C C20 C21 109.5
C2 C21 C20 114.5(2)
C2 C21 C22 104.5(2)
C2 C21 C30 105.5(2)
C20 C21 C22 113.0(3)
C20 C21 C30 114.5(3)
C22 C21 C30 103.6(2)
C21 C22 C23 126.0(3)
C21 C22 C27 114.0(3)
C23 C22 C27 120.0(3)
C22 C23 H23A 120.6
C22 C23 C24 118.8(4)
H23A C23 C24 120.6
C23 C24 H24A 119.4
C23 C24 C25 121.3(4)
H24A C24 C25 119.4
C24 C25 H25A 119.9
C24 C25 C26 120.2(3)
H25A C25 C26 119.9
C25 C26 H26A 120.9
C25 C26 C27 118.2(4)
H26A C26 C27 120.9
C22 C27 C26 121.5(3)
C22 C27 C28 111.9(3)
C26 C27 C28 126.6(4)
C1 C28 C27 105.8(3)
C1 C28 H28A 112.5
C1 C28 C29 107.6(3)
C27 C28 H28A 112.5
C27 C28 C29 105.5(3)
H28A C28 C29 112.5
C28 C29 C30 113.6(3)
C28 C29 C34 125.6(3)
C30 C29 C34 120.7(3)
C21 C30 C29 112.8(3)
C21 C30 C31 126.7(3)
C29 C30 C31 120.4(3)
C30 C31 H31A 120.5
C30 C31 C32 119.0(3)
H31A C31 C32 120.5
C31 C32 H32A 119.6
C31 C32 C33 120.8(3)
H32A C32 C33 119.6
C32 C33 H33A 119.7
C32 C33 C34 120.6(3)
H33A C33 C34 119.7
C29 C34 C33 118.5(4)
C29 C34 H34A 120.8
C33 C34 H34A 120.8
P2 C35 C36 120.1(3)
P2 C35 C40 119.5(2)
C36 C35 C40 119.7(3)
C35 C36 H36A 120.2
C35 C36 C37 119.5(3)
H36A C36 C37 120.2
C36 C37 H37A 119.8
C36 C37 C38 120.4(4)
H37A C37 C38 119.8
C37 C38 H38A 119.8
C37 C38 C39 120.5(4)
H38A C38 C39 119.8
C38 C39 H39A 120.0
C38 C39 C40 120.0(4)
H39A C39 C40 120.0
C35 C40 C39 119.9(3)
C35 C40 H40A 120.1
C39 C40 H40A 120.1
P2 C41 C42 124.9(3)
P2 C41 C46 116.6(2)
C42 C41 C46 118.5(3)
C41 C42 H42A 119.5
C41 C42 C43 120.9(3)
H42A C42 C43 119.5
C42 C43 H43A 120.0
C42 C43 C44 120.0(3)
H43A C43 C44 120.0
C43 C44 H44A 119.9
C43 C44 C45 120.1(3)
H44A C44 C45 119.9
C44 C45 H45A 120.3
C44 C45 C46 119.5(3)
H45A C45 C46 120.3
C41 C46 C45 120.9(3)
C41 C46 H46A 119.6
C45 C46 H46A 119.6
P1 C47 C48 120.4(2)
P1 C47 C52 120.3(3)
C48 C47 C52 118.9(3)
C47 C48 H48A 120.1
C47 C48 C49 119.9(3)
H48A C48 C49 120.1
C48 C49 H49A 119.9
C48 C49 C50 120.3(3)
H49A C49 C50 119.9
C49 C50 H50A 120.0
C49 C50 C51 120.1(3)
H50A C50 C51 120.0
C50 C51 H51A 120.1
C50 C51 C52 119.8(3)
H51A C51 C52 120.1
C47 C52 C51 121.0(3)
C47 C52 H52A 119.5
C51 C52 H52A 119.5
P1 C53 C54 122.5(3)
P1 C53 C58 117.6(2)
C54 C53 C58 119.3(3)
C53 C54 H54A 120.1
C53 C54 C55 119.8(4)
H54A C54 C55 120.1
C54 C55 H55A 119.9
C54 C55 C56 120.1(4)
H55A C55 C56 119.9
C55 C56 H56A 119.7
C55 C56 C57 120.6(4)
H56A C56 C57 119.7
C56 C57 H57A 120.3
C56 C57 C58 119.3(4)
H57A C57 C58 120.3
C53 C58 C57 120.9(4)
C53 C58 H58A 119.6
C57 C58 H58A 119.6
Rh C60 H60A 114.4
Rh C60 C59 111.2(2)
Rh C60 C61 68.52(19)
H60A C60 C59 114.4
H60A C60 C61 114.4
C59 C60 C61 124.9(3)
Rh C62 H62A 113.7
Rh C62 C63 110.7(2)
Rh C62 C65 69.8(2)
H62A C62 C63 113.7
H62A C62 C65 113.7
C63 C62 C65 126.5(3)
C60 C59 H59A 109.1
C60 C59 H59B 109.1
C60 C59 C66 112.5(3)
H59A C59 H59B 107.8
H59A C59 C66 109.1
H59B C59 C66 109.1
Rh C61 C60 76.1(2)
Rh C61 H61A 113.6
Rh C61 C64 108.7(3)
C60 C61 H61A 113.6
C60 C61 C64 124.9(3)
H61A C61 C64 113.6
C61 C64 H64B 108.4
C61 C64 H64C 108.4
C61 C64 C63 115.4(3)
H64B C64 H64C 107.5
H64B C64 C63 108.4
H64C C64 C63 108.4
C62 C63 C64 114.3(3)
C62 C63 H63A 108.7
C62 C63 H63B 108.7
C64 C63 H63A 108.7
C64 C63 H63B 108.7
H63A C63 H63B 107.6
Rh C65 C62 75.2(2)
Rh C65 H65A 113.0
Rh C65 C66 108.1(3)
C62 C65 H65A 113.0
C62 C65 C66 127.4(4)
H65A C65 C66 113.0
C59 C66 C65 113.7(3)
C59 C66 H66A 108.8
C59 C66 H66B 108.8
C65 C66 H66A 108.8
C65 C66 H66B 108.8
H66A C66 H66B 107.7
H67 C67 Cl1 113.1
H67 C67 Cl2 113.1
H67 C67 Cl3 113.1
H67A C67 Cl1A 115.8
H67A C67 Cl2 115.8
H67A C67 Cl3A 115.8
Cl1 C67 Cl2 117.2(4)
Cl1 C67 Cl3 106.5(6)
Cl1A C67 Cl2 114.7(3)
Cl1A C67 Cl3A 99.7(4)
Cl2 C67 Cl3 91.9(3)
Cl2 C67 Cl3A 91.3(3)
H68 C68 Cl4 113.7
H68 C68 Cl5 113.7
H68 C68 Cl6 113.7
H68A C68 Cl4 109.4
H68A C68 Cl5A 109.4
H68A C68 Cl6A 109.4
Cl4 C68 Cl5 125.8(4)
Cl4 C68 Cl5A 99.1(3)
Cl4 C68 Cl6 86.4(3)
Cl4 C68 Cl6A 119.7(3)
Cl5 C68 Cl6 97.5(7)
Cl5A C68 Cl6A 109.0(3)

loop_
_geom_bond_atom_site_label_1
_geom_bond_atom_site_label_2
_geom_bond_distance
Rh P1 2.3193(7)
Rh P2 2.3366(8)
Rh C60 2.321(3)
Rh C62 2.293(3)
Rh C61 2.225(3)
Rh C65 2.226(3)
P1 C1 1.834(3)
P1 C47 1.820(3)
P1 C53 1.832(3)
P2 C4 1.825(3)
P2 C35 1.832(3)
P2 C41 1.834(3)
B1 F4 1.364(5)
B1 F3 1.376(5)
B1 F2 1.375(5)
B1 F1 1.393(6)
C1 C2 1.340(4)
C1 C28 1.528(4)
C2 C3 1.475(4)
C2 C21 1.569(4)
C3 C4 1.353(4)
C3 C6 1.572(5)
C4 C13 1.543(4)
C5 H5A 0.980
C5 H5B 0.980
C5 H5C 0.980
C5 C6 1.522(5)
C6 C7 1.537(5)
C6 C19 1.531(5)
C7 C8 1.380(5)
C7 C12 1.402(5)
C8 H8A 0.950
C8 C9 1.402(5)
C9 H9A 0.950
C9 C10 1.377(5)
C10 H10A 0.950
C10 C11 1.406(5)
C11 H11A 0.950
C11 C12 1.381(5)
C12 C13 1.517(4)
C13 H13A 1.000
C13 C14 1.506(4)
C14 C15 1.390(5)
C14 C19 1.397(5)
C15 H15A 0.950
C15 C16 1.381(5)
C16 H16A 0.950
C16 C17 1.392(5)
C17 H17A 0.950
C17 C18 1.389(5)
C18 H18A 0.950
C18 C19 1.390(5)
C20 H20A 0.980
C20 H20B 0.980
C20 H20C 0.980
C20 C21 1.527(4)
C21 C22 1.548(4)
C21 C30 1.539(4)
C22 C23 1.394(5)
C22 C27 1.387(5)
C23 H23A 0.950
C23 C24 1.387(6)
C24 H24A 0.950
C24 C25 1.379(6)
C25 H25A 0.950
C25 C26 1.408(6)
C26 H26A 0.950
C26 C27 1.383(5)
C27 C28 1.521(4)
C28 H28A 1.000
C28 C29 1.514(4)
C29 C30 1.379(5)
C29 C34 1.398(5)
C30 C31 1.386(5)
C31 H31A 0.950
C31 C32 1.398(5)
C32 H32A 0.950
C32 C33 1.369(5)
C33 H33A 0.950
C33 C34 1.399(5)
C34 H34A 0.950
C35 C36 1.385(5)
C35 C40 1.391(5)
C36 H36A 0.950
C36 C37 1.410(5)
C37 H37A 0.950
C37 C38 1.358(6)
C38 H38A 0.950
C38 C39 1.384(6)
C39 H39A 0.950
C39 C40 1.394(5)
C40 H40A 0.950
C41 C42 1.389(5)
C41 C46 1.394(5)
C42 H42A 0.950
C42 C43 1.382(5)
C43 H43A 0.950
C43 C44 1.379(6)
C44 H44A 0.950
C44 C45 1.390(5)
C45 H45A 0.950
C45 C46 1.388(5)
C46 H46A 0.950
C47 C48 1.400(5)
C47 C52 1.387(5)
C48 H48A 0.950
C48 C49 1.387(5)
C49 H49A 0.950
C49 C50 1.383(5)
C50 H50A 0.950
C50 C51 1.381(5)
C51 H51A 0.950
C51 C52 1.381(5)
C52 H52A 0.950
C53 C54 1.390(5)
C53 C58 1.388(5)
C54 H54A 0.950
C54 C55 1.389(5)
C55 H55A 0.950
C55 C56 1.376(7)
C56 H56A 0.950
C56 C57 1.384(6)
C57 H57A 0.950
C57 C58 1.379(5)
C58 H58A 0.950
C60 H60A 1.000
C60 C59 1.506(5)
C60 C61 1.384(5)
C62 H62A 1.000
C62 C63 1.517(6)
C62 C65 1.359(6)
C59 H59A 0.990
C59 H59B 0.990
C59 C66 1.521(5)
C61 H61A 1.000
C61 C64 1.499(6)
C64 H64B 0.990
C64 H64C 0.990
C64 C63 1.506(7)
C63 H63A 0.990
C63 H63B 0.990
C65 H65A 1.000
C65 C66 1.513(5)
C66 H66A 0.990
C66 H66B 0.990
C67 H67 1.000
C67 H67A 1.000
C67 Cl1 1.615(9)
C67 Cl1A 1.727(7)
C67 Cl2 1.721(6)
C67 Cl3 1.917(7)
C67 Cl3A 1.944(8)
C68 H68 1.000
C68 H68A 1.000
C68 Cl4 1.699(5)
C68 Cl5 1.697(7)
C68 Cl5A 1.816(6)
C68 Cl6 1.970(8)
C68 Cl6A 1.681(5)

loop_
_geom_torsion_atom_site_label_1
_geom_torsion_atom_site_label_2
_geom_torsion_atom_site_label_3
_geom_torsion_atom_site_label_4
_geom_torsion
P2 Rh P1 C1 -38.21(11)
P2 Rh P1 C47 92.15(13)
P2 Rh P1 C53 -150.55(12)
C60 Rh P1 C1 147.92(15)
C60 Rh P1 C47 -81.72(16)
C60 Rh P1 C53 35.58(15)
C61 Rh P1 C1 -177.62(15)
C61 Rh P1 C47 -47.26(16)
C61 Rh P1 C53 70.04(15)
C65 Rh P1 C1 74.51(19)
C65 Rh P1 C47 -155.13(19)
C65 Rh P1 C53 -37.83(19)
P1 Rh P2 C4 -32.57(12)
P1 Rh P2 C35 104.80(13)
P1 Rh P2 C41 -140.59(11)
C62 Rh P2 C4 151.32(16)
C62 Rh P2 C35 -71.31(17)
C62 Rh P2 C41 43.30(15)
C61 Rh P2 C4 76.80(18)
C61 Rh P2 C35 -145.83(18)
C61 Rh P2 C41 -31.22(18)
C65 Rh P2 C4 -175.20(17)
C65 Rh P2 C35 -37.83(18)
C65 Rh P2 C41 76.78(16)
Rh P1 C1 C2 69.6(3)
Rh P1 C1 C28 -102.0(2)
C47 P1 C1 C2 -70.8(3)
C47 P1 C1 C28 117.7(2)
C53 P1 C1 C2 -177.7(3)
C53 P1 C1 C28 10.8(3)
P1 C1 C2 C3 8.2(5)
P1 C1 C2 C21 -168.7(2)
C28 C1 C2 C3 -179.6(3)
C28 C1 C2 C21 3.5(4)
C1 C2 C3 C4 -72.8(4)
C1 C2 C3 C6 111.4(4)
C21 C2 C3 C4 103.9(4)
C21 C2 C3 C6 -71.9(4)
C2 C3 C4 P2 11.5(5)
C2 C3 C4 C13 -171.4(3)
C6 C3 C4 P2 -172.4(2)
C6 C3 C4 C13 4.7(4)
Rh P2 C4 C3 63.0(3)
Rh P2 C4 C13 -113.9(2)
C35 P2 C4 C3 -83.5(3)
C35 P2 C4 C13 99.7(3)
C41 P2 C4 C3 172.5(3)
C41 P2 C4 C13 -4.4(3)
C2 C3 C6 C5 -8.2(4)
C2 C3 C6 C7 118.0(3)
C2 C3 C6 C19 -133.7(3)
C4 C3 C6 C5 175.6(3)
C4 C3 C6 C7 -58.2(3)
C4 C3 C6 C19 50.1(3)
C3 C6 C7 C8 -127.1(3)
C3 C6 C7 C12 52.6(3)
C5 C6 C7 C8 -0.5(5)
C5 C6 C7 C12 179.1(3)
C19 C6 C7 C8 122.4(3)
C19 C6 C7 C12 -57.9(3)
C6 C7 C8 C9 178.3(3)
C12 C7 C8 C9 -1.4(5)
C7 C8 C9 C10 0.7(5)
C8 C9 C10 C11 1.0(5)
C9 C10 C11 C12 -2.0(5)
C10 C11 C12 C7 1.4(5)
C10 C11 C12 C13 178.2(3)
C6 C7 C12 C11 -179.4(3)
C6 C7 C12 C13 3.5(4)
C8 C7 C12 C11 0.3(5)
C8 C7 C12 C13 -176.8(3)
C7 C12 C13 C4 -58.1(3)
C7 C12 C13 C14 54.6(3)
C11 C12 C13 C4 124.9(3)
C11 C12 C13 C14 -122.4(3)
P2 C4 C13 C12 -129.7(2)
P2 C4 C13 C14 118.2(3)
C3 C4 C13 C12 53.1(3)
C3 C4 C13 C14 -59.0(3)
C4 C13 C14 C15 -128.2(3)
C4 C13 C14 C19 55.9(3)
C12 C13 C14 C15 119.3(3)
C12 C13 C14 C19 -56.6(3)
C13 C14 C15 C16 -173.8(3)
C19 C14 C15 C16 1.8(4)
C14 C15 C16 C17 -1.9(5)
C15 C16 C17 C18 0.9(5)
C16 C17 C18 C19 0.2(5)
C17 C18 C19 C6 174.3(3)
C17 C18 C19 C14 -0.3(5)
C13 C14 C19 C6 0.3(4)
C13 C14 C19 C18 175.5(3)
C15 C14 C19 C6 -175.9(3)
C15 C14 C19 C18 -0.7(4)
C3 C6 C19 C14 -52.9(3)
C3 C6 C19 C18 132.3(3)
C5 C6 C19 C14 -179.7(3)
C5 C6 C19 C18 5.5(4)
C7 C6 C19 C14 56.3(3)
C7 C6 C19 C18 -118.4(3)
C1 C2 C21 C20 176.6(3)
C1 C2 C21 C22 52.4(3)
C1 C2 C21 C30 -56.5(3)
C3 C2 C21 C20 -0.5(4)
C3 C2 C21 C22 -124.7(3)
C3 C2 C21 C30 126.4(3)
C2 C21 C22 C23 126.5(3)
C2 C21 C22 C27 -54.8(3)
C20 C21 C22 C23 1.3(5)
C20 C21 C22 C27 -180.0(3)
C30 C21 C22 C23 -123.3(3)
C30 C21 C22 C27 55.5(3)
C21 C22 C23 C24 177.5(3)
C27 C22 C23 C24 -1.2(5)
C22 C23 C24 C25 1.9(6)
C23 C24 C25 C26 -1.2(7)
C24 C25 C26 C27 -0.1(6)
C25 C26 C27 C22 0.8(5)
C25 C26 C27 C28 -179.2(3)
C21 C22 C27 C26 -178.9(3)
C21 C22 C27 C28 1.0(4)
C23 C22 C27 C26 -0.1(5)
C23 C22 C27 C28 179.9(3)
C22 C27 C28 C1 56.3(3)
C22 C27 C28 C29 -57.5(3)
C26 C27 C28 C1 -123.7(3)
C26 C27 C28 C29 122.4(3)
P1 C1 C28 C27 112.7(3)
P1 C1 C28 C29 -134.9(3)
C2 C1 C28 C27 -59.6(3)
C2 C1 C28 C29 52.7(3)
C1 C28 C29 C30 -56.0(3)
C1 C28 C29 C34 126.7(3)
C27 C28 C29 C30 56.6(4)
C27 C28 C29 C34 -120.8(4)
C28 C29 C30 C21 1.7(4)
C28 C29 C30 C31 -177.3(3)
C34 C29 C30 C21 179.2(3)
C34 C29 C30 C31 0.2(5)
C2 C21 C30 C29 52.7(3)
C2 C21 C30 C31 -128.3(3)
C20 C21 C30 C29 179.7(3)
C20 C21 C30 C31 -1.4(5)
C22 C21 C30 C29 -56.8(3)
C22 C21 C30 C31 122.2(3)
C21 C30 C31 C32 -178.3(3)
C29 C30 C31 C32 0.5(5)
C30 C31 C32 C33 -1.3(5)
C31 C32 C33 C34 1.3(5)
C28 C29 C34 C33 177.0(3)
C30 C29 C34 C33 -0.2(5)
C32 C33 C34 C29 -0.5(5)
Rh P2 C35 C36 19.6(3)
Rh P2 C35 C40 -170.0(2)
C4 P2 C35 C36 160.9(3)
C4 P2 C35 C40 -28.8(3)
C41 P2 C35 C36 -95.7(3)
C41 P2 C35 C40 74.6(3)
P2 C35 C36 C37 167.4(3)
C40 C35 C36 C37 -2.9(6)
C35 C36 C37 C38 1.6(6)
C36 C37 C38 C39 0.7(7)
C37 C38 C39 C40 -1.6(6)
P2 C35 C40 C39 -168.3(3)
C36 C35 C40 C39 2.1(5)
C38 C39 C40 C35 0.2(6)
Rh P2 C41 C42 -134.6(3)
Rh P2 C41 C46 43.7(3)
C4 P2 C41 C42 105.2(3)
C4 P2 C41 C46 -76.5(3)
C35 P2 C41 C42 -1.7(3)
C35 P2 C41 C46 176.6(3)
P2 C41 C42 C43 178.8(3)
C46 C41 C42 C43 0.5(5)
C41 C42 C43 C44 -2.3(5)
C42 C43 C44 C45 3.0(5)
C43 C44 C45 C46 -1.9(5)
C44 C45 C46 C41 0.1(5)
P2 C41 C46 C45 -177.8(3)
C42 C41 C46 C45 0.6(5)
Rh P1 C47 C48 10.8(3)
Rh P1 C47 C52 -176.2(2)
C1 P1 C47 C48 145.0(3)
C1 P1 C47 C52 -42.0(3)
C53 P1 C47 C48 -107.2(3)
C53 P1 C47 C52 65.7(3)
P1 C47 C48 C49 169.2(3)
C52 C47 C48 C49 -3.8(5)
C47 C48 C49 C50 1.7(5)
C48 C49 C50 C51 1.3(5)
C49 C50 C51 C52 -2.1(6)
C50 C51 C52 C47 -0.2(5)
P1 C47 C52 C51 -170.0(3)
C48 C47 C52 C51 3.1(5)
Rh P1 C53 C54 -119.7(3)
Rh P1 C53 C58 51.1(3)
C1 P1 C53 C54 120.6(3)
C1 P1 C53 C58 -68.5(3)
C47 P1 C53 C54 12.6(3)
C47 P1 C53 C58 -176.5(3)
P1 C53 C54 C55 170.7(3)
C58 C53 C54 C55 0.0(5)
C53 C54 C55 C56 1.0(6)
C54 C55 C56 C57 -0.2(7)
C55 C56 C57 C58 -1.5(7)
C56 C57 C58 C53 2.5(6)
P1 C53 C58 C57 -172.9(3)
C54 C53 C58 C57 -1.7(5)
P1 Rh C60 C59 -133.5(2)
P1 Rh C60 C61 106.1(2)
C62 Rh C60 C59 42.2(3)
C62 Rh C60 C61 -78.2(2)
C61 Rh C60 C59 120.4(3)
C65 Rh C60 C59 7.5(3)
C65 Rh C60 C61 -112.9(2)
P2 Rh C62 C63 -127.7(2)
P2 Rh C62 C65 109.7(2)
C60 Rh C62 C63 45.8(3)
C60 Rh C62 C65 -76.8(2)
C61 Rh C62 C63 10.5(2)
C61 Rh C62 C65 -112.1(2)
C65 Rh C62 C63 122.6(3)
Rh C60 C59 C66 14.2(4)
C61 C60 C59 C66 92.2(5)
Rh C60 C61 C64 103.3(4)
C59 C60 C61 Rh -101.6(3)
C59 C60 C61 C64 1.7(6)
P1 Rh C61 C60 -77.7(2)
P1 Rh C61 C64 159.7(2)
P2 Rh C61 C60 175.76(16)
P2 Rh C61 C64 53.2(3)
C60 Rh C61 C64 -122.6(3)
C62 Rh C61 C60 96.6(2)
C62 Rh C61 C64 -26.0(3)
C65 Rh C61 C60 64.5(2)
C65 Rh C61 C64 -58.1(3)
Rh C61 C64 C63 39.4(4)
C60 C61 C64 C63 -46.4(5)
C61 C64 C63 C62 -31.5(5)
Rh C62 C63 C64 7.1(4)
C65 C62 C63 C64 86.8(5)
Rh C62 C65 C66 101.6(4)
C63 C62 C65 Rh -101.3(4)
C63 C62 C65 C66 0.3(6)
P1 Rh C65 C62 176.09(17)
P1 Rh C65 C66 51.0(4)
P2 Rh C65 C62 -74.2(2)
P2 Rh C65 C66 160.7(3)
C60 Rh C65 C62 97.9(2)
C60 Rh C65 C66 -27.2(3)
C62 Rh C65 C66 -125.1(4)
C61 Rh C65 C62 65.6(2)
C61 Rh C65 C66 -59.5(3)
Rh C65 C66 C59 45.3(4)
C62 C65 C66 C59 -39.6(5)
C60 C59 C66 C65 -40.0(5)
